data_7106513
loop_
_publ_author_name
'Shengcai Zheng'
'Weiwing Huang'
'Ning Gao'
'Ruimin Cui'
'Min Zhang'
'Xiaoming Zhao'

_publ_section_title
;
 One Pot Iridium-Catalyzed Asymmetrical Double Allylations of Sodium
 Sulfide:a Fast and Economic Way to Construct Chiral C2-Symmetric
 Bis(1-Substituted-Allyl)Sulfane
;
_journal_name_full Chem.Commun.
_journal_page_first 6969
_journal_paper_doi 10.1039/c1cc11930c
_journal_volume 47
_journal_year 2011
_chemical_formula_sum 'C18 H16 Br2 O2 S'
_chemical_formula_weight 456.19
_chemical_melting_point 148.6(10)
_chemical_name_systematic
;
?
;
_space_group_IT_number 1
_symmetry_cell_setting triclinic
_symmetry_space_group_name_Hall 'P 1'
_symmetry_space_group_name_H-M 'P 1'
_atom_sites_solution_hydrogens geom
_atom_sites_solution_primary direct
_atom_sites_solution_secondary difmap
_audit_creation_method SHELXL-97
_cell_angle_alpha 90.096(10)
_cell_angle_beta 90.099(12)
_cell_angle_gamma 90.035(12)
_cell_formula_units_Z 2
_cell_length_a 6.941(6)
_cell_length_b 7.130(6)
_cell_length_c 18.450(15)
_cell_measurement_temperature 293(2)
_cell_volume 913.1(13)
_computing_cell_refinement 'Bruker SMART'
_computing_data_collection 'Bruker SMART'
_computing_data_reduction 'Bruker SAINT'
_computing_molecular_graphics 'Bruker SHELXTL'
_computing_publication_material 'Bruker SHELXTL'
_computing_structure_refinement 'SHELXL-97 (Sheldrick, 1997)'
_computing_structure_solution 'SHELXS-97 (Sheldrick, 1990)'
_diffrn_ambient_temperature 293(2)
_diffrn_measured_fraction_theta_full 0.903
_diffrn_measured_fraction_theta_max 0.903
_diffrn_measurement_device_type 'CCD area detector'
_diffrn_measurement_method 'phi and omega scans'
_diffrn_radiation_monochromator graphite
_diffrn_radiation_source 'fine-focus sealed tube'
_diffrn_radiation_type MoK\a
_diffrn_radiation_wavelength 0.71073
_diffrn_reflns_av_R_equivalents 0.0000
_diffrn_reflns_av_sigmaI/netI 0.0396
_diffrn_reflns_limit_h_max 7
_diffrn_reflns_limit_h_min -9
_diffrn_reflns_limit_k_max 8
_diffrn_reflns_limit_k_min -9
_diffrn_reflns_limit_l_max 22
_diffrn_reflns_limit_l_min -23
_diffrn_reflns_number 4462
_diffrn_reflns_theta_full 27.53
_diffrn_reflns_theta_max 27.53
_diffrn_reflns_theta_min 2.21
_exptl_absorpt_coefficient_mu 4.560
_exptl_absorpt_correction_type none
_exptl_crystal_colour colorless
_exptl_crystal_density_diffrn 1.659
_exptl_crystal_density_meas 0
_exptl_crystal_density_method 'not measured'
_exptl_crystal_description sheet
_exptl_crystal_F_000 452
_exptl_crystal_size_max 0.25
_exptl_crystal_size_mid 0.08
_exptl_crystal_size_min 0.04
_refine_diff_density_max 0.800
_refine_diff_density_min -1.459
_refine_diff_density_rms 0.148
_refine_ls_abs_structure_details 'Flack H D (1983), Acta Cryst. A39, 876-881'
_refine_ls_abs_structure_Flack 0.49(3)
_refine_ls_extinction_method none
_refine_ls_goodness_of_fit_ref 1.060
_refine_ls_hydrogen_treatment mixed
_refine_ls_matrix_type full
_refine_ls_number_parameters 367
_refine_ls_number_reflns 4462
_refine_ls_number_restraints 11
_refine_ls_restrained_S_all 1.059
_refine_ls_R_factor_all 0.0942
_refine_ls_R_factor_gt 0.0775
_refine_ls_shift/su_max 0.090
_refine_ls_shift/su_mean 0.017
_refine_ls_structure_factor_coef Fsqd
_refine_ls_weighting_details 'calc w=1/[\s^2^(Fo^2^)+(0.1778P)^2^+0.0000P] where P=(Fo^2^+2Fc^2^)/3'
_refine_ls_weighting_scheme calc
_refine_ls_wR_factor_gt 0.2218
_refine_ls_wR_factor_ref 0.2412
_reflns_number_gt 3347
_reflns_number_total 4462
_reflns_threshold_expression >2sigma(I)
_cod_data_source_file c1cc11930c.txt
_cod_data_source_block xl
_cod_depositor_comments
;
The following automatic conversions were performed:

'_chemical_melting_point' value '147.6-149.5' was changed to
'148.6(10)' - the average value was taken and precision was
estimated.

Automatic conversion script
Id: cif_fix_values 1673 2011-04-08 12:14:43Z adriana 
;
_cod_original_cell_volume 913.0(13)
_cod_original_sg_symbol_H-M P1
_cod_database_code 7106513

loop_
_symmetry_equiv_pos_as_xyz
'x, y, z'

loop_
_atom_site_label
_atom_site_type_symbol
_atom_site_fract_x
_atom_site_fract_y
_atom_site_fract_z
_atom_site_U_iso_or_equiv
_atom_site_adp_type
_atom_site_occupancy
_atom_site_symmetry_multiplicity
_atom_site_calc_flag
_atom_site_refinement_flags
_atom_site_disorder_assembly
_atom_site_disorder_group
Br1 Br 0.6980(2) 2.1779(2) 0.25712(8) 0.0720(5) Uani 1 1 d . . .
Br2 Br 0.1982(2) 2.3244(2) -0.95381(8) 0.0723(5) Uani 1 1 d . . .
Br3 Br 0.6627(2) 2.3245(2) -0.24320(8) 0.0721(5) Uani 1 1 d . . .
Br4 Br 1.1627(2) 2.1776(2) -0.45392(8) 0.0719(5) Uani 1 1 d . . .
O1 O 0.583(3) 2.4920(18) -0.6238(7) 0.114(7) Uani 1 1 d . . .
O2 O 0.257(3) 2.4921(19) -0.5773(7) 0.107(6) Uani 1 1 d . . .
O3 O 0.759(3) 2.0055(19) -0.1216(7) 0.118(7) Uani 1 1 d . . .
O4 O 1.091(3) 2.0069(17) -0.0775(7) 0.102(5) Uani 1 1 d . . .
S1 S 0.4260(9) 2.5942(5) -0.5996(2) 0.0722(12) Uani 1 1 d . . .
S2 S 0.9239(9) 1.9022(6) -0.0997(2) 0.0737(13) Uani 1 1 d . . .
C1 C 0.5981(14) 2.4439(12) -0.3309(4) 0.053(3) Uani 1 1 d G . .
C2 C 0.4265(12) 2.5414(14) -0.3402(4) 0.054(3) Uani 1 1 d G . .
H2B H 0.3357 2.5438 -0.3032 0.065 Uiso 1 1 calc R . .
C3 C 0.3907(11) 2.6355(14) -0.4048(4) 0.061(4) Uani 1 1 d G . .
H3B H 0.2759 2.7008 -0.4110 0.073 Uiso 1 1 calc R . .
C4 C 0.5265(13) 2.6320(13) -0.4601(4) 0.049(3) Uani 1 1 d G . .
C5 C 0.6981(12) 2.5344(14) -0.4508(4) 0.061(4) Uani 1 1 d G . .
H5A H 0.7889 2.5321 -0.4878 0.074 Uiso 1 1 calc R . .
C6 C 0.7339(12) 2.4404(13) -0.3862(5) 0.065(4) Uani 1 1 d G . .
H6A H 0.8487 2.3751 -0.3800 0.078 Uiso 1 1 calc R . .
C7 C 0.4911(18) 2.7505(17) -0.5270(6) 0.047(3) Uani 1 1 d D . .
H7A H 0.3818 2.8339 -0.5175 0.056 Uiso 1 1 calc R . .
C8 C 0.662(2) 2.8684(17) -0.5476(9) 0.063(4) Uani 1 1 d D . .
H8A H 0.7765 2.8110 -0.5609 0.075 Uiso 1 1 calc R . .
C9 C 0.649(3) 3.0516(19) -0.5468(10) 0.076(5) Uani 1 1 d D . .
H9A H 0.5346 3.1093 -0.5335 0.091 Uiso 1 1 calc R . .
H9B H 0.7554 3.1240 -0.5596 0.091 Uiso 1 1 calc R . .
C10 C 0.3558(19) 2.7496(16) -0.6726(6) 0.048(3) Uani 1 1 d D . .
H10A H 0.4639 2.8341 -0.6826 0.058 Uiso 1 1 calc R . .
C11 C 0.186(2) 2.8666(16) -0.6494(8) 0.058(4) Uani 1 1 d D . .
H11A H 0.0734 2.8081 -0.6345 0.069 Uiso 1 1 calc R . .
C12 C 0.196(3) 3.0531(18) -0.6502(9) 0.073(5) Uani 1 1 d D . .
H12A H 0.3087 3.1122 -0.6652 0.088 Uiso 1 1 calc R . .
H12B H 0.0906 3.1241 -0.6358 0.088 Uiso 1 1 calc R . .
C13 C 0.3165(14) 2.6388(12) -0.7390(4) 0.053(3) Uani 1 1 d G . .
C14 C 0.4543(11) 2.6393(12) -0.7936(5) 0.057(3) Uani 1 1 d G . .
H14A H 0.5696 2.7037 -0.7870 0.069 Uiso 1 1 calc R . .
C15 C 0.4198(12) 2.5436(13) -0.8580(4) 0.052(3) Uani 1 1 d G . .
H15A H 0.5121 2.5440 -0.8945 0.063 Uiso 1 1 calc R . .
C16 C 0.2475(14) 2.4474(12) -0.8679(4) 0.053(3) Uani 1 1 d G . .
C17 C 0.1097(11) 2.4469(13) -0.8133(5) 0.067(4) Uani 1 1 d G . .
H17A H -0.0056 2.3826 -0.8199 0.080 Uiso 1 1 calc R . .
C18 C 0.1442(12) 2.5426(13) -0.7489(4) 0.058(4) Uani 1 1 d G . .
H18A H 0.0519 2.5423 -0.7124 0.069 Uiso 1 1 calc R . .
C19 C 1.1011(15) 2.0503(12) -0.3691(4) 0.054(3) Uani 1 1 d G . .
C20 C 0.9288(13) 1.9543(14) -0.3592(4) 0.063(4) Uani 1 1 d G . .
H20A H 0.8371 1.9523 -0.3960 0.075 Uiso 1 1 calc R . .
C21 C 0.8936(11) 1.8614(14) -0.2944(5) 0.060(4) Uani 1 1 d G . .
H21A H 0.7783 1.7972 -0.2878 0.072 Uiso 1 1 calc R . .
C22 C 1.0307(14) 1.8645(14) -0.2394(4) 0.052(3) Uani 1 1 d G . .
C23 C 1.2030(13) 1.9605(16) -0.2492(5) 0.076(6) Uani 1 1 d G . .
H23A H 1.2948 1.9626 -0.2125 0.091 Uiso 1 1 calc R . .
C24 C 1.2383(12) 2.0534(15) -0.3141(5) 0.067(4) Uani 1 1 d G . .
H24A H 1.3536 2.1176 -0.3206 0.080 Uiso 1 1 calc R . .
C25 C 0.993(2) 1.7434(18) -0.1713(7) 0.052(3) Uani 1 1 d D . .
H25A H 0.8841 1.6596 -0.1815 0.063 Uiso 1 1 calc R . .
C26 C 1.163(2) 1.626(2) -0.1480(9) 0.080(6) Uani 1 1 d D . .
H26A H 1.2767 1.6855 -0.1347 0.095 Uiso 1 1 calc R . .
C27 C 1.156(3) 1.441(2) -0.1457(10) 0.073(5) Uani 1 1 d D . .
H27A H 1.0432 1.3783 -0.1588 0.087 Uiso 1 1 calc R . .
H27B H 1.2633 1.3726 -0.1311 0.087 Uiso 1 1 calc R . .
C28 C 0.853(2) 1.7469(16) -0.0272(7) 0.049(3) Uani 1 1 d D . .
H28A H 0.9622 1.6643 -0.0171 0.059 Uiso 1 1 calc R . .
C29 C 0.684(2) 1.623(2) -0.0475(9) 0.074(6) Uani 1 1 d D . .
H29A H 0.5691 1.6815 -0.0605 0.089 Uiso 1 1 calc R . .
C30 C 0.689(3) 1.437(2) -0.0479(10) 0.068(4) Uani 1 1 d D . .
H30A H 0.8021 1.3752 -0.0352 0.082 Uiso 1 1 calc R . .
H30B H 0.5803 1.3692 -0.0609 0.082 Uiso 1 1 calc R . .
C31 C 0.8149(14) 1.8592(12) 0.0404(4) 0.051(3) Uani 1 1 d G . .
C32 C 0.6425(12) 1.9545(14) 0.0508(4) 0.070(5) Uani 1 1 d G . .
H32A H 0.5496 1.9554 0.0144 0.084 Uiso 1 1 calc R . .
C33 C 0.6088(11) 2.0486(14) 0.1156(5) 0.065(4) Uani 1 1 d G . .
H33A H 0.4934 2.1124 0.1225 0.077 Uiso 1 1 calc R . .
C34 C 0.7475(14) 2.0474(13) 0.1700(4) 0.053(3) Uani 1 1 d G . .
C35 C 0.9199(12) 1.9520(14) 0.1596(4) 0.067(4) Uani 1 1 d G . .
H35A H 1.0127 1.9512 0.1961 0.080 Uiso 1 1 calc R . .
C36 C 0.9536(11) 1.8580(13) 0.0948(5) 0.060(4) Uani 1 1 d G . .
H36A H 1.0690 1.7942 0.0879 0.072 Uiso 1 1 calc R . .

loop_
_atom_site_aniso_label
_atom_site_aniso_U_11
_atom_site_aniso_U_22
_atom_site_aniso_U_33
_atom_site_aniso_U_23
_atom_site_aniso_U_13
_atom_site_aniso_U_12
Br1 0.0949(12) 0.0810(12) 0.0402(8) -0.0130(7) 0.0197(7) -0.0053(8)
Br2 0.0982(12) 0.0807(12) 0.0379(8) -0.0124(7) -0.0152(7) 0.0085(9)
Br3 0.0984(12) 0.0789(11) 0.0391(8) 0.0154(7) -0.0152(7) -0.0053(9)
Br4 0.0958(12) 0.0791(12) 0.0409(8) 0.0145(8) 0.0194(7) 0.0058(8)
O1 0.24(2) 0.062(8) 0.044(7) -0.017(6) -0.026(9) 0.061(10)
O2 0.203(17) 0.076(9) 0.043(7) 0.018(6) -0.012(8) -0.069(10)
O3 0.24(2) 0.065(8) 0.047(7) 0.016(6) 0.030(10) 0.082(11)
O4 0.200(17) 0.058(7) 0.047(7) -0.010(6) 0.012(8) -0.048(8)
S1 0.145(4) 0.0404(19) 0.0309(16) -0.0025(15) -0.0091(19) 0.007(2)
S2 0.149(4) 0.043(2) 0.0287(16) -0.0016(14) 0.016(2) 0.003(2)
C1 0.084(10) 0.043(7) 0.032(6) -0.009(5) 0.000(6) 0.009(6)
C2 0.082(10) 0.045(8) 0.037(7) 0.014(6) 0.008(6) 0.006(6)
C3 0.066(9) 0.083(11) 0.035(7) -0.014(7) 0.016(6) 0.005(7)
C4 0.065(8) 0.059(9) 0.022(6) -0.003(5) 0.017(5) 0.010(6)
C5 0.083(10) 0.049(9) 0.052(9) -0.004(7) 0.020(7) 0.019(7)
C6 0.096(12) 0.052(9) 0.046(8) 0.007(7) 0.005(8) 0.013(8)
C7 0.068(8) 0.048(7) 0.024(5) -0.001(5) 0.013(5) 0.000(6)
C8 0.094(11) 0.048(10) 0.045(9) 0.013(7) 0.027(8) 0.012(7)
C9 0.087(12) 0.090(14) 0.050(10) 0.009(9) 0.003(8) -0.021(9)
C10 0.084(9) 0.033(6) 0.027(6) 0.011(5) 0.004(6) -0.001(6)
C11 0.087(11) 0.046(9) 0.041(8) 0.003(6) 0.008(7) -0.003(7)
C12 0.092(12) 0.075(12) 0.053(10) -0.023(8) -0.002(8) 0.025(9)
C13 0.079(10) 0.042(8) 0.037(7) 0.006(6) 0.003(6) -0.001(6)
C14 0.071(9) 0.057(9) 0.044(8) 0.003(7) 0.007(7) -0.002(6)
C15 0.078(9) 0.052(8) 0.027(6) 0.001(5) 0.015(6) 0.001(6)
C16 0.084(10) 0.043(7) 0.031(6) -0.002(5) -0.005(6) 0.009(6)
C17 0.076(10) 0.069(10) 0.056(10) -0.004(8) 0.008(8) -0.014(8)
C18 0.076(10) 0.062(10) 0.035(7) 0.006(7) 0.010(6) -0.008(7)
C19 0.097(11) 0.035(7) 0.029(6) -0.006(5) 0.016(6) 0.003(6)
C20 0.105(12) 0.047(8) 0.035(7) 0.006(6) 0.001(7) -0.014(7)
C21 0.063(9) 0.079(10) 0.038(7) -0.015(7) 0.001(6) -0.003(7)
C22 0.069(9) 0.060(9) 0.026(6) 0.000(6) 0.006(6) -0.001(6)
C23 0.085(11) 0.102(14) 0.040(9) 0.021(9) -0.024(8) -0.025(10)
C24 0.080(11) 0.065(10) 0.055(9) 0.004(8) 0.018(8) -0.014(8)
C25 0.086(10) 0.042(7) 0.028(6) -0.001(5) 0.004(6) 0.001(6)
C26 0.086(12) 0.115(17) 0.038(9) 0.014(9) -0.005(8) -0.031(11)
C27 0.086(11) 0.062(11) 0.070(11) 0.010(9) 0.002(9) 0.025(8)
C28 0.090(10) 0.030(6) 0.027(6) 0.003(5) -0.001(6) 0.009(6)
C29 0.073(11) 0.110(16) 0.039(8) -0.023(9) -0.007(7) 0.030(10)
C30 0.084(11) 0.056(10) 0.064(11) 0.008(8) 0.009(8) -0.013(8)
C31 0.087(10) 0.034(7) 0.034(6) 0.011(5) 0.000(6) 0.008(6)
C32 0.110(13) 0.074(11) 0.026(7) -0.010(7) -0.002(7) 0.032(10)
C33 0.065(9) 0.075(10) 0.054(9) 0.004(8) 0.008(7) 0.011(7)
C34 0.072(9) 0.049(8) 0.037(7) 0.011(6) 0.022(6) 0.005(6)
C35 0.090(11) 0.075(11) 0.036(7) -0.012(7) -0.010(7) 0.006(8)
C36 0.074(9) 0.064(10) 0.041(8) -0.005(7) 0.007(7) 0.008(7)

loop_
_atom_type_symbol
_atom_type_description
_atom_type_scat_dispersion_real
_atom_type_scat_dispersion_imag
_atom_type_scat_source
C C 0.0033 0.0016 'International Tables Vol C Tables 4.2.6.8 and 6.1.1.4'
H H 0.0000 0.0000 'International Tables Vol C Tables 4.2.6.8 and 6.1.1.4'
O O 0.0106 0.0060 'International Tables Vol C Tables 4.2.6.8 and 6.1.1.4'
S S 0.1246 0.1234 'International Tables Vol C Tables 4.2.6.8 and 6.1.1.4'
Br Br -0.2901 2.4595 'International Tables Vol C Tables 4.2.6.8 and 6.1.1.4'

loop_
_geom_angle_atom_site_label_1
_geom_angle_atom_site_label_2
_geom_angle_atom_site_label_3
_geom_angle
_geom_angle_site_symmetry_1
_geom_angle_site_symmetry_3
_geom_angle_publ_flag
O1 S1 O2 117.9(10) . . ?
O1 S1 C7 111.7(9) . . ?
O2 S1 C7 107.7(7) . . ?
O1 S1 C10 107.1(7) . . ?
O2 S1 C10 107.6(8) . . ?
C7 S1 C10 104.0(6) . . ?
O3 S2 O4 117.5(10) . . ?
O3 S2 C25 109.4(8) . . ?
O4 S2 C25 108.5(9) . . ?
O3 S2 C28 107.9(9) . . ?
O4 S2 C28 109.2(7) . . ?
C25 S2 C28 103.4(6) . . ?
C2 C1 C6 120.0 . . ?
C2 C1 Br3 122.4(5) . . ?
C6 C1 Br3 117.5(5) . . ?
C1 C2 C3 120.0 . . ?
C4 C3 C2 120.0 . . ?
C3 C4 C5 120.0 . . ?
C3 C4 C7 118.6(7) . . ?
C5 C4 C7 121.2(7) . . ?
C6 C5 C4 120.0 . . ?
C5 C6 C1 120.0 . . ?
C8 C7 C4 113.0(11) . . ?
C8 C7 S1 110.8(9) . . ?
C4 C7 S1 107.5(8) . . ?
C9 C8 C7 120.3(14) . . ?
C13 C10 C11 112.7(11) . . ?
C13 C10 S1 109.8(7) . . ?
C11 C10 S1 109.8(9) . . ?
C12 C11 C10 120.6(13) . . ?
C14 C13 C18 120.0 . . ?
C14 C13 C10 118.1(8) . . ?
C18 C13 C10 121.8(8) . . ?
C15 C14 C13 120.0 . . ?
C14 C15 C16 120.0 . . ?
C15 C16 C17 120.0 . . ?
C15 C16 Br2 120.3(5) . . ?
C17 C16 Br2 119.6(5) . . ?
C18 C17 C16 120.0 . . ?
C17 C18 C13 120.0 . . ?
C20 C19 C24 120.0 . . ?
C20 C19 Br4 123.3(5) . . ?
C24 C19 Br4 116.7(5) . . ?
C19 C20 C21 120.0 . . ?
C20 C21 C22 120.0 . . ?
C23 C22 C21 120.0 . . ?
C23 C22 C25 121.9(8) . . ?
C21 C22 C25 117.9(8) . . ?
C22 C23 C24 120.0 . . ?
C23 C24 C19 120.0 . . ?
C26 C25 C22 114.1(11) . . ?
C26 C25 S2 110.4(10) . . ?
C22 C25 S2 106.8(8) . . ?
C27 C26 C25 122.4(14) . . ?
C31 C28 C29 112.2(11) . . ?
C31 C28 S2 109.7(7) . . ?
C29 C28 S2 112.8(10) . . ?
C30 C29 C28 124.2(14) . . ?
C32 C31 C36 120.0 . . ?
C32 C31 C28 121.7(7) . . ?
C36 C31 C28 118.3(7) . . ?
C31 C32 C33 120.0 . . ?
C34 C33 C32 120.0 . . ?
C35 C34 C33 120.0 . . ?
C35 C34 Br1 121.0(5) . . ?
C33 C34 Br1 119.0(5) . . ?
C34 C35 C36 120.0 . . ?
C35 C36 C31 120.0 . . ?

loop_
_geom_bond_atom_site_label_1
_geom_bond_atom_site_label_2
_geom_bond_distance
_geom_bond_site_symmetry_2
_geom_bond_publ_flag
Br1 C34 1.888(7) . ?
Br2 C16 1.842(6) . ?
Br3 C1 1.884(6) . ?
Br4 C19 1.861(6) . ?
O1 S1 1.384(18) . ?
O2 S1 1.443(16) . ?
O3 S2 1.422(17) . ?
O4 S2 1.439(17) . ?
S1 C7 1.797(13) . ?
S1 C10 1.812(11) . ?
S2 C25 1.803(13) . ?
S2 C28 1.807(12) . ?
C1 C2 1.3900 . ?
C1 C6 1.3900 . ?
C2 C3 1.3900 . ?
C3 C4 1.3900 . ?
C4 C5 1.3900 . ?
C4 C7 1.518(13) . ?
C5 C6 1.3900 . ?
C7 C8 1.501(9) . ?
C8 C9 1.309(10) . ?
C10 C13 1.482(14) . ?
C10 C11 1.506(9) . ?
C11 C12 1.331(9) . ?
C13 C14 1.3900 . ?
C13 C18 1.3900 . ?
C14 C15 1.3900 . ?
C15 C16 1.3900 . ?
C16 C17 1.3900 . ?
C17 C18 1.3900 . ?
C19 C20 1.3900 . ?
C19 C24 1.3900 . ?
C20 C21 1.3900 . ?
C21 C22 1.3900 . ?
C22 C23 1.3900 . ?
C22 C25 1.548(13) . ?
C23 C24 1.3900 . ?
C25 C26 1.512(10) . ?
C26 C27 1.321(10) . ?
C28 C31 1.505(14) . ?
C28 C29 1.510(10) . ?
C29 C30 1.327(9) . ?
C31 C32 1.3900 . ?
C31 C36 1.3900 . ?
C32 C33 1.3900 . ?
C33 C34 1.3900 . ?
C34 C35 1.3900 . ?
C35 C36 1.3900 . ?
